data_4033646
loop_
_publ_author_name
'Yu, Pei'
'Wang, Yuwei'
'Zeng, Zhigang'
'Chen, Yunfeng'

_publ_section_title
;
 Metal-Free C-N or C-C Bond Cleavages of \a-Azido Ketones: An
 Oxidative-Amidation Strategy for the Synthesis of \a-Ketothioamides and
 Amides.
;
_journal_name_full 'The Journal of organic chemistry'
_journal_paper_doi 10.1021/acs.joc.9b01777
_journal_year 2019
_chemical_formula_sum 'C17 H14 F N O S'
_chemical_formula_weight 299.35
_space_group_crystal_system monoclinic
_space_group_IT_number 14
_space_group_name_Hall '-P 2ybc'
_space_group_name_H-M_alt 'P 1 21/c 1'
_symmetry_space_group_name_Hall '-P 2ybc'
_symmetry_space_group_name_H-M 'P 1 21/c 1'
_atom_sites_solution_hydrogens geom
_audit_creation_method SHELXL-2014/7
_cell_angle_alpha 90
_cell_angle_beta 102.901(4)
_cell_angle_gamma 90
_cell_formula_units_Z 4
_cell_length_a 14.854(4)
_cell_length_b 13.222(3)
_cell_length_c 7.5070(18)
_cell_measurement_reflns_used 3264
_cell_measurement_temperature 150(2)
_cell_measurement_theta_max 29.99
_cell_measurement_theta_min 2.81
_cell_volume 1437.2(6)
_computing_cell_refinement 'Bruker SAINT'
_computing_data_collection 'Bruker APEX2'
_computing_data_reduction 'Bruker SAINT'
_computing_molecular_graphics 'Bruker SHELXTL'
_computing_publication_material 'Bruker SHELXTL'
_computing_structure_refinement 'SHELXL-2014/7 (Sheldrick, 2014)'
_computing_structure_solution 'SHELXS-97 (Sheldrick, 2008)'
_diffrn_ambient_temperature 150(2)
_diffrn_measured_fraction_theta_full 0.997
_diffrn_measured_fraction_theta_max 0.995
_diffrn_measurement_device_type 'Bruker APEX-II CCD'
_diffrn_measurement_method '\f and \w scans'
_diffrn_radiation_type MoK\a
_diffrn_radiation_wavelength 0.71073
_diffrn_reflns_av_R_equivalents 0.0317
_diffrn_reflns_av_unetI/netI 0.0388
_diffrn_reflns_Laue_measured_fraction_full 0.997
_diffrn_reflns_Laue_measured_fraction_max 0.995
_diffrn_reflns_limit_h_max 20
_diffrn_reflns_limit_h_min -20
_diffrn_reflns_limit_k_max 17
_diffrn_reflns_limit_k_min -18
_diffrn_reflns_limit_l_max 10
_diffrn_reflns_limit_l_min -8
_diffrn_reflns_number 12093
_diffrn_reflns_point_group_measured_fraction_full 0.997
_diffrn_reflns_point_group_measured_fraction_max 0.995
_diffrn_reflns_theta_full 25.242
_diffrn_reflns_theta_max 29.997
_diffrn_reflns_theta_min 1.406
_exptl_absorpt_coefficient_mu 0.234
_exptl_absorpt_correction_type none
_exptl_crystal_density_diffrn 1.383
_exptl_crystal_density_meas 0
_exptl_crystal_F_000 624
_exptl_crystal_size_max 0.120
_exptl_crystal_size_mid 0.100
_exptl_crystal_size_min 0.100
_refine_diff_density_max 0.309
_refine_diff_density_min -0.358
_refine_diff_density_rms 0.054
_refine_ls_extinction_coef 0.0018(18)
_refine_ls_extinction_expression Fc^*^=kFc[1+0.001xFc^2^\l^3^/sin(2\q)]^-1/4^
_refine_ls_extinction_method 'SHELXL-2014/7 (Sheldrick 2014'
_refine_ls_goodness_of_fit_ref 1.063
_refine_ls_hydrogen_treatment constr
_refine_ls_matrix_type full
_refine_ls_number_parameters 191
_refine_ls_number_reflns 4191
_refine_ls_number_restraints 0
_refine_ls_restrained_S_all 1.063
_refine_ls_R_factor_all 0.0637
_refine_ls_R_factor_gt 0.0460
_refine_ls_shift/su_max 0.000
_refine_ls_shift/su_mean 0.000
_refine_ls_structure_factor_coef Fsqd
_refine_ls_weighting_details 'w=1/[\s^2^(Fo^2^)+(0.0715P)^2^+0.2468P] where P=(Fo^2^+2Fc^2^)/3'
_refine_ls_weighting_scheme calc
_refine_ls_wR_factor_gt 0.1278
_refine_ls_wR_factor_ref 0.1422
_reflns_Friedel_coverage 0.000
_reflns_number_gt 3125
_reflns_number_total 4191
_reflns_threshold_expression 'I > 2\s(I)'
_cod_data_source_file jo9b01777_si_002.cif
_cod_data_source_block t
_cod_database_code 4033646
_shelx_shelxl_version_number 2014/7
_shelx_space_group_comment
; 
The symmetry employed for this shelxl refinement is uniquely defined 
by the following loop, which should always be used as a source of 
symmetry information in preference to the above space-group names. 
They are only intended as comments. 
;
_shelx_estimated_absorpt_t_min 0.972
_shelx_estimated_absorpt_t_max 0.977

loop_
_space_group_symop_operation_xyz
'x, y, z'
'-x, y+1/2, -z+1/2'
'-x, -y, -z'
'x, -y-1/2, z-1/2'

loop_
_atom_site_label
_atom_site_type_symbol
_atom_site_fract_x
_atom_site_fract_y
_atom_site_fract_z
_atom_site_U_iso_or_equiv
_atom_site_adp_type
_atom_site_occupancy
_atom_site_site_symmetry_order
_atom_site_calc_flag
_atom_site_refinement_flags_posn
_atom_site_refinement_flags_adp
C1 C -0.10250(12) 0.62838(15) 0.0963(3) 0.0478(5) Uani 1 1 d . .
C2 C -0.02973(14) 0.69378(15) 0.1228(3) 0.0586(6) Uani 1 1 d . .
H2 H -0.0368 0.7603 0.0737 0.070 Uiso 1 1 calc R U
C3 C 0.05477(13) 0.66024(13) 0.2235(3) 0.0471(5) Uani 1 1 d . .
H3 H 0.1064 0.7045 0.2458 0.057 Uiso 1 1 calc R U
C4 C 0.06432(10) 0.56322(11) 0.2913(2) 0.0316(3) Uani 1 1 d . .
C5 C -0.01171(11) 0.49934(13) 0.2585(2) 0.0369(4) Uani 1 1 d . .
H5 H -0.0054 0.4320 0.3039 0.044 Uiso 1 1 calc R U
C6 C -0.09608(11) 0.53244(15) 0.1611(3) 0.0434(4) Uani 1 1 d . .
H6 H -0.1485 0.4892 0.1398 0.052 Uiso 1 1 calc R U
C7 C 0.15365(10) 0.52369(12) 0.3957(2) 0.0339(3) Uani 1 1 d . .
C8 C 0.23214(10) 0.59788(11) 0.4620(2) 0.0330(3) Uani 1 1 d . .
C9 C 0.37796(10) 0.67053(11) 0.4430(2) 0.0299(3) Uani 1 1 d . .
H9A H 0.3939 0.6671 0.5781 0.036 Uiso 1 1 calc R U
H9B H 0.3593 0.7409 0.4080 0.036 Uiso 1 1 calc R U
C10 C 0.46233(9) 0.64544(11) 0.37303(19) 0.0273(3) Uani 1 1 d . .
C11 C 0.47010(10) 0.55633(11) 0.28000(19) 0.0283(3) Uani 1 1 d . .
C12 C 0.38807(10) 0.48768(11) 0.2295(2) 0.0313(3) Uani 1 1 d . .
H12A H 0.3904 0.4363 0.3264 0.038 Uiso 1 1 calc R U
H12B H 0.3894 0.4520 0.1142 0.038 Uiso 1 1 calc R U
C13 C 0.29988(10) 0.54829(12) 0.2061(2) 0.0328(3) Uani 1 1 d . .
H13A H 0.2953 0.5964 0.1035 0.039 Uiso 1 1 calc R U
H13B H 0.2459 0.5024 0.1773 0.039 Uiso 1 1 calc R U
C14 C 0.55385(11) 0.53369(13) 0.2349(2) 0.0359(3) Uani 1 1 d . .
H14 H 0.5599 0.4729 0.1711 0.043 Uiso 1 1 calc R U
C15 C 0.62826(11) 0.59862(15) 0.2820(2) 0.0413(4) Uani 1 1 d . .
H15 H 0.6854 0.5815 0.2530 0.050 Uiso 1 1 calc R U
C16 C 0.61985(11) 0.68777(15) 0.3705(2) 0.0412(4) Uani 1 1 d . .
H16 H 0.6707 0.7329 0.4008 0.049 Uiso 1 1 calc R U
C17 C 0.53700(10) 0.71151(12) 0.4154(2) 0.0344(3) Uani 1 1 d . .
H17 H 0.5310 0.7735 0.4757 0.041 Uiso 1 1 calc R U
F1 F -0.18575(9) 0.66025(10) 0.0005(2) 0.0797(5) Uani 1 1 d . .
N1 N 0.29957(8) 0.60368(9) 0.37453(17) 0.0286(3) Uani 1 1 d . .
O1 O 0.16568(9) 0.43591(9) 0.4389(2) 0.0484(3) Uani 1 1 d . .
S1 S 0.22561(3) 0.66105(4) 0.64946(7) 0.04716(17) Uani 1 1 d . .

loop_
_atom_site_aniso_label
_atom_site_aniso_U_11
_atom_site_aniso_U_22
_atom_site_aniso_U_33
_atom_site_aniso_U_23
_atom_site_aniso_U_13
_atom_site_aniso_U_12
C1 0.0365(9) 0.0466(10) 0.0521(11) -0.0086(8) -0.0077(8) 0.0068(7)
C2 0.0558(12) 0.0316(9) 0.0759(14) 0.0031(9) -0.0121(10) 0.0015(8)
C3 0.0379(9) 0.0312(8) 0.0670(12) 0.0036(8) 0.0004(8) -0.0091(7)
C4 0.0254(7) 0.0320(7) 0.0377(8) -0.0031(6) 0.0079(6) -0.0035(5)
C5 0.0324(8) 0.0369(8) 0.0392(8) 0.0032(6) 0.0037(6) -0.0093(6)
C6 0.0297(8) 0.0510(10) 0.0459(10) -0.0001(8) 0.0008(7) -0.0110(7)
C7 0.0260(7) 0.0315(8) 0.0444(9) -0.0050(6) 0.0087(6) -0.0026(6)
C8 0.0247(7) 0.0293(7) 0.0445(9) -0.0044(6) 0.0063(6) -0.0005(5)
C9 0.0237(6) 0.0291(7) 0.0344(8) -0.0044(5) 0.0007(5) -0.0032(5)
C10 0.0238(6) 0.0292(7) 0.0260(7) 0.0044(5) -0.0005(5) -0.0015(5)
C11 0.0285(7) 0.0317(7) 0.0235(6) 0.0055(5) 0.0031(5) 0.0010(5)
C12 0.0350(8) 0.0298(7) 0.0302(7) -0.0025(5) 0.0093(6) -0.0041(6)
C13 0.0297(7) 0.0380(8) 0.0281(7) -0.0040(6) 0.0006(5) -0.0063(6)
C14 0.0348(8) 0.0429(9) 0.0302(8) 0.0066(6) 0.0074(6) 0.0064(6)
C15 0.0256(7) 0.0624(11) 0.0358(9) 0.0128(8) 0.0064(6) 0.0043(7)
C16 0.0274(7) 0.0562(11) 0.0373(9) 0.0093(7) 0.0012(6) -0.0106(7)
C17 0.0295(7) 0.0373(8) 0.0335(8) 0.0036(6) 0.0006(6) -0.0068(6)
F1 0.0502(7) 0.0649(9) 0.1016(11) -0.0099(7) -0.0307(7) 0.0141(6)
N1 0.0234(5) 0.0289(6) 0.0316(6) -0.0034(5) 0.0018(5) -0.0023(4)
O1 0.0362(6) 0.0315(6) 0.0722(9) 0.0002(6) 0.0009(6) -0.0003(5)
S1 0.0382(2) 0.0478(3) 0.0601(3) -0.0220(2) 0.0207(2) -0.00729(18)

loop_
_atom_type_symbol
_atom_type_description
_atom_type_scat_dispersion_real
_atom_type_scat_dispersion_imag
_atom_type_scat_source
C C 0.0033 0.0016 'International Tables Vol C Tables 4.2.6.8 and 6.1.1.4'
H H 0.0000 0.0000 'International Tables Vol C Tables 4.2.6.8 and 6.1.1.4'
N N 0.0061 0.0033 'International Tables Vol C Tables 4.2.6.8 and 6.1.1.4'
O O 0.0106 0.0060 'International Tables Vol C Tables 4.2.6.8 and 6.1.1.4'
S S 0.1246 0.1234 'International Tables Vol C Tables 4.2.6.8 and 6.1.1.4'
F F 0.0171 0.0103 'International Tables Vol C Tables 4.2.6.8 and 6.1.1.4'

loop_
_geom_angle_atom_site_label_1
_geom_angle_atom_site_label_2
_geom_angle_atom_site_label_3
_geom_angle
F1 C1 C6 117.75(17)
F1 C1 C2 118.77(18)
C6 C1 C2 123.48(16)
C1 C2 C3 117.94(18)
C1 C2 H2 121.0
C3 C2 H2 121.0
C4 C3 C2 120.42(16)
C4 C3 H3 119.8
C2 C3 H3 119.8
C3 C4 C5 119.30(15)
C3 C4 C7 122.16(14)
C5 C4 C7 118.53(14)
C6 C5 C4 120.67(16)
C6 C5 H5 119.7
C4 C5 H5 119.7
C1 C6 C5 118.18(16)
C1 C6 H6 120.9
C5 C6 H6 120.9
O1 C7 C4 122.94(14)
O1 C7 C8 118.41(14)
C4 C7 C8 118.53(13)
N1 C8 C7 119.18(14)
N1 C8 S1 126.10(11)
C7 C8 S1 114.66(12)
N1 C9 C10 113.94(12)
N1 C9 H9A 108.8
C10 C9 H9A 108.8
N1 C9 H9B 108.8
C10 C9 H9B 108.8
H9A C9 H9B 107.7
C11 C10 C17 119.77(14)
C11 C10 C9 122.26(12)
C17 C10 C9 117.81(14)
C10 C11 C14 118.94(14)
C10 C11 C12 119.17(13)
C14 C11 C12 121.89(14)
C11 C12 C13 110.04(12)
C11 C12 H12A 109.7
C13 C12 H12A 109.7
C11 C12 H12B 109.7
C13 C12 H12B 109.7
H12A C12 H12B 108.2
N1 C13 C12 109.58(12)
N1 C13 H13A 109.8
C12 C13 H13A 109.8
N1 C13 H13B 109.8
C12 C13 H13B 109.8
H13A C13 H13B 108.2
C15 C14 C11 120.75(16)
C15 C14 H14 119.6
C11 C14 H14 119.6
C16 C15 C14 120.23(16)
C16 C15 H15 119.9
C14 C15 H15 119.9
C15 C16 C17 119.68(15)
C15 C16 H16 120.2
C17 C16 H16 120.2
C16 C17 C10 120.60(16)
C16 C17 H17 119.7
C10 C17 H17 119.7
C8 N1 C9 119.68(13)
C8 N1 C13 123.48(12)
C9 N1 C13 116.81(12)

loop_
_geom_bond_atom_site_label_1
_geom_bond_atom_site_label_2
_geom_bond_distance
C1 F1 1.351(2)
C1 C6 1.354(3)
C1 C2 1.364(3)
C2 C3 1.386(3)
C2 H2 0.9500
C3 C4 1.376(2)
C3 H3 0.9500
C4 C5 1.388(2)
C4 C7 1.478(2)
C5 C6 1.374(2)
C5 H5 0.9500
C6 H6 0.9500
C7 O1 1.208(2)
C7 C8 1.520(2)
C8 N1 1.317(2)
C8 S1 1.6577(17)
C9 N1 1.4609(17)
C9 C10 1.500(2)
C9 H9A 0.9900
C9 H9B 0.9900
C10 C11 1.388(2)
C10 C17 1.392(2)
C11 C14 1.393(2)
C11 C12 1.499(2)
C12 C13 1.512(2)
C12 H12A 0.9900
C12 H12B 0.9900
C13 N1 1.462(2)
C13 H13A 0.9900
C13 H13B 0.9900
C14 C15 1.382(2)
C14 H14 0.9500
C15 C16 1.372(3)
C15 H15 0.9500
C16 C17 1.383(2)
C16 H16 0.9500
C17 H17 0.9500

loop_
_geom_hbond_atom_site_label_D
_geom_hbond_atom_site_label_H
_geom_hbond_atom_site_label_A
_geom_hbond_distance_DH
_geom_hbond_distance_HA
_geom_hbond_distance_DA
_geom_hbond_angle_DHA
_geom_hbond_site_symmetry_A
C13 H13B F1 0.99 2.58 3.422(2) 142.5 3_565
C9 H9B S1 0.99 2.77 3.5649(16) 137.8 4_575
C6 H6 S1 0.95 2.93 3.673(2) 136.2 3_566
C13 H13B F1 0.99 2.58 3.422(2) 142.5 3_565
C9 H9B S1 0.99 2.77 3.5649(16) 137.8 4_575
C6 H6 S1 0.95 2.93 3.673(2) 136.2 3_566
C6 H6 S1 0.95 2.93 3.673(2) 136.2 3_566
C9 H9B S1 0.99 2.77 3.5649(16) 137.8 4_575
C13 H13B F1 0.99 2.58 3.422(2) 142.5 3_565

loop_
_geom_torsion_atom_site_label_1
_geom_torsion_atom_site_label_2
_geom_torsion_atom_site_label_3
_geom_torsion_atom_site_label_4
_geom_torsion
F1 C1 C2 C3 179.1(2)
C6 C1 C2 C3 -0.9(4)
C1 C2 C3 C4 1.0(3)
C2 C3 C4 C5 -0.3(3)
C2 C3 C4 C7 178.57(19)
C3 C4 C5 C6 -0.7(3)
C7 C4 C5 C6 -179.56(16)
F1 C1 C6 C5 179.98(18)
C2 C1 C6 C5 -0.1(3)
C4 C5 C6 C1 0.8(3)
C3 C4 C7 O1 -171.66(19)
C5 C4 C7 O1 7.2(3)
C3 C4 C7 C8 12.3(3)
C5 C4 C7 C8 -168.84(15)
O1 C7 C8 N1 80.6(2)
C4 C7 C8 N1 -103.19(18)
O1 C7 C8 S1 -96.54(18)
C4 C7 C8 S1 79.67(17)
N1 C9 C10 C11 -11.2(2)
N1 C9 C10 C17 173.29(13)
C17 C10 C11 C14 1.6(2)
C9 C10 C11 C14 -173.78(13)
C17 C10 C11 C12 -177.87(13)
C9 C10 C11 C12 6.7(2)
C10 C11 C12 C13 27.77(18)
C14 C11 C12 C13 -151.71(14)
C11 C12 C13 N1 -57.34(16)
C10 C11 C14 C15 0.1(2)
C12 C11 C14 C15 179.56(14)
C11 C14 C15 C16 -1.5(2)
C14 C15 C16 C17 1.2(2)
C15 C16 C17 C10 0.5(2)
C11 C10 C17 C16 -2.0(2)
C9 C10 C17 C16 173.65(14)
C7 C8 N1 C9 -176.58(13)
S1 C8 N1 C9 0.2(2)
C7 C8 N1 C13 5.3(2)
S1 C8 N1 C13 -177.96(12)
C10 C9 N1 C8 160.53(13)
C10 C9 N1 C13 -21.18(18)
C12 C13 N1 C8 -126.02(15)
C12 C13 N1 C9 55.76(17)
